data_7016017
loop_
_publ_author_name
'Jia, Ai-Quan'
'Wang, Jian-Qiang'
'Hu, Ping'
'Jin, Guo-Xin'

_publ_section_title
;
 Syntheses, reactions, and ethylene polymerization of titanium
 complexes with [N,N,S] ligands.
;
_journal_issue 30
_journal_name_full 'Dalton transactions (Cambridge, England : 2003)'
_journal_page_first 7730
_journal_page_last 7736
_journal_paper_doi 10.1039/c0dt01800g
_journal_volume 40
_journal_year 2011
_chemical_formula_sum 'C28 H26 N2 S'
_chemical_formula_weight 422.57
_chemical_name_systematic
;
?
;
_space_group_IT_number 15
_symmetry_cell_setting monoclinic
_symmetry_space_group_name_Hall '-C 2yc'
_symmetry_space_group_name_H-M 'C 1 2/c 1'
_atom_sites_solution_hydrogens geom
_atom_sites_solution_primary direct
_atom_sites_solution_secondary difmap
_audit_creation_method SHELXL-97
_cell_angle_alpha 90.00
_cell_angle_beta 108.397(4)
_cell_angle_gamma 90.00
_cell_formula_units_Z 8
_cell_length_a 35.541(8)
_cell_length_b 8.540(2)
_cell_length_c 16.126(4)
_cell_measurement_reflns_used 924
_cell_measurement_temperature 293(2)
_cell_measurement_theta_max 20.066
_cell_measurement_theta_min 2.416
_cell_volume 4644.4(19)
_computing_cell_refinement 'Bruker SMART'
_computing_data_collection 'Bruker SMART'
_computing_data_reduction 'Bruker SHELXTL'
_computing_molecular_graphics 'Bruker SHELXTL'
_computing_publication_material 'Bruker SHELXTL'
_computing_structure_refinement 'SHELXL-97 (Sheldrick, 1997)'
_computing_structure_solution 'SHELXS-97 (Sheldrick, 1990)'
_diffrn_ambient_temperature 293(2)
_diffrn_measured_fraction_theta_full 0.999
_diffrn_measured_fraction_theta_max 0.999
_diffrn_measurement_device_type 'CCD area detector'
_diffrn_measurement_method 'phi and omega scans'
_diffrn_radiation_monochromator graphite
_diffrn_radiation_source 'fine-focus sealed tube'
_diffrn_radiation_type MoK\a
_diffrn_radiation_wavelength 0.71073
_diffrn_reflns_av_R_equivalents 0.0984
_diffrn_reflns_av_sigmaI/netI 0.1394
_diffrn_reflns_limit_h_max 42
_diffrn_reflns_limit_h_min -37
_diffrn_reflns_limit_k_max 9
_diffrn_reflns_limit_k_min -10
_diffrn_reflns_limit_l_max 10
_diffrn_reflns_limit_l_min -19
_diffrn_reflns_number 9343
_diffrn_reflns_theta_full 25.01
_diffrn_reflns_theta_max 25.01
_diffrn_reflns_theta_min 2.42
_diffrn_standards_decay_% 3.81
_exptl_absorpt_coefficient_mu 0.157
_exptl_absorpt_correction_T_max 0.9845
_exptl_absorpt_correction_T_min 0.9769
_exptl_absorpt_correction_type multi-scan
_exptl_absorpt_process_details sadabs
_exptl_crystal_colour yellow
_exptl_crystal_density_diffrn 1.209
_exptl_crystal_density_method 'not measured'
_exptl_crystal_description block
_exptl_crystal_F_000 1792
_exptl_crystal_size_max 0.15
_exptl_crystal_size_mid 0.12
_exptl_crystal_size_min 0.10
_refine_diff_density_max 0.144
_refine_diff_density_min -0.169
_refine_diff_density_rms 0.034
_refine_ls_extinction_method none
_refine_ls_goodness_of_fit_ref 0.752
_refine_ls_hydrogen_treatment mixed
_refine_ls_matrix_type full
_refine_ls_number_parameters 287
_refine_ls_number_reflns 4089
_refine_ls_number_restraints 0
_refine_ls_restrained_S_all 0.752
_refine_ls_R_factor_all 0.1565
_refine_ls_R_factor_gt 0.0497
_refine_ls_shift/su_max 0.003
_refine_ls_shift/su_mean 0.000
_refine_ls_structure_factor_coef Fsqd
_refine_ls_weighting_details 'calc w=1/[\s^2^(Fo^2^)+(0.0148P)^2^+0.0000P] where P=(Fo^2^+2Fc^2^)/3'
_refine_ls_weighting_scheme calc
_refine_ls_wR_factor_gt 0.0609
_refine_ls_wR_factor_ref 0.0794
_reflns_number_gt 1573
_reflns_number_total 4089
_reflns_threshold_expression >2sigma(I)
_cod_data_source_file c0dt01800g.txt
_cod_data_source_block f90616d
_cod_depositor_comments
;
The following automatic conversions were performed:

'_symmetry_cell_setting' value 'Monoclinic' changed to 'monoclinic'
according to /home/saulius/struct/CIF-dictionaries/cif_core.dic
dictionary named 'cif_core.dic' version 2.4.1 from 2010-06-29.

Automatic conversion script
Id: cif_fix_values 1715 2011-07-08 13:25:40Z adriana 
;
_cod_original_cell_volume 4644.6(19)
_cod_original_sg_symbol_H-M C2/c
_cod_database_code 7016017

loop_
_symmetry_equiv_pos_as_xyz
'x, y, z'
'-x, y, -z+1/2'
'x+1/2, y+1/2, z'
'-x+1/2, y+1/2, -z+1/2'
'-x, -y, -z'
'x, -y, z-1/2'
'-x+1/2, -y+1/2, -z'
'x+1/2, -y+1/2, z-1/2'

loop_
_atom_site_label
_atom_site_type_symbol
_atom_site_fract_x
_atom_site_fract_y
_atom_site_fract_z
_atom_site_U_iso_or_equiv
_atom_site_adp_type
_atom_site_occupancy
_atom_site_symmetry_multiplicity
_atom_site_calc_flag
_atom_site_refinement_flags
_atom_site_disorder_assembly
_atom_site_disorder_group
S1 S 0.08837(2) 1.25443(11) 0.49122(6) 0.0711(3) Uani 1 1 d . . .
N1 N 0.16820(8) 1.2285(3) 0.6313(2) 0.0628(8) Uani 1 1 d . . .
N2 N 0.13183(7) 0.9972(3) 0.69454(17) 0.0567(7) Uani 1 1 d . . .
C1 C 0.19468(8) 1.2397(4) 0.7145(2) 0.0495(8) Uani 1 1 d . . .
C2 C 0.22404(8) 1.3542(3) 0.7398(2) 0.0564(9) Uani 1 1 d . . .
H2 H 0.2256 1.4302 0.6997 0.068 Uiso 1 1 calc R . .
C3 C 0.25042(9) 1.3568(4) 0.8217(2) 0.0610(9) Uani 1 1 d . . .
H3 H 0.2698 1.4344 0.8362 0.073 Uiso 1 1 calc R . .
C4 C 0.24938(8) 1.2483(4) 0.8840(2) 0.0635(9) Uani 1 1 d . . .
H4 H 0.2682 1.2486 0.9393 0.076 Uiso 1 1 calc R . .
C5 C 0.21928(9) 1.1392(4) 0.8613(2) 0.0599(9) Uani 1 1 d . . .
H5 H 0.2174 1.0677 0.9034 0.072 Uiso 1 1 calc R . .
C6 C 0.19178(8) 1.1312(3) 0.7789(2) 0.0470(8) Uani 1 1 d . . .
C7 C 0.16120(9) 1.0107(3) 0.7627(2) 0.0538(9) Uani 1 1 d . . .
H7 H 0.1636 0.9371 0.8066 0.065 Uiso 1 1 calc R . .
C8 C 0.16961(10) 1.2936(3) 0.5526(2) 0.0551(9) Uani 1 1 d . . .
C9 C 0.20574(9) 1.3349(3) 0.5407(2) 0.0664(10) Uani 1 1 d . . .
H9 H 0.2295 1.3182 0.5852 0.080 Uiso 1 1 calc R . .
C10 C 0.20582(11) 1.4008(4) 0.4623(3) 0.0748(11) Uani 1 1 d . . .
H10 H 0.2298 1.4301 0.4552 0.090 Uiso 1 1 calc R . .
C11 C 0.17153(12) 1.4236(4) 0.3953(2) 0.0805(12) Uani 1 1 d . . .
H11 H 0.1720 1.4711 0.3438 0.097 Uiso 1 1 calc R . .
C12 C 0.13604(11) 1.3751(4) 0.4052(2) 0.0749(11) Uani 1 1 d . . .
H12 H 0.1126 1.3860 0.3591 0.090 Uiso 1 1 calc R . .
C13 C 0.13516(9) 1.3106(3) 0.4833(2) 0.0560(9) Uani 1 1 d . . .
C14 C 0.08705(10) 1.0511(4) 0.4689(2) 0.0610(10) Uani 1 1 d . . .
C15 C 0.11712(10) 0.9695(4) 0.4523(2) 0.0760(11) Uani 1 1 d . . .
H15 H 0.1402 1.0210 0.4522 0.091 Uiso 1 1 calc R . .
C16 C 0.11306(12) 0.8093(5) 0.4358(2) 0.0907(13) Uani 1 1 d . . .
H16 H 0.1334 0.7532 0.4249 0.109 Uiso 1 1 calc R . .
C17 C 0.07867(14) 0.7343(5) 0.4355(2) 0.0972(13) Uani 1 1 d . . .
H17 H 0.0757 0.6275 0.4241 0.117 Uiso 1 1 calc R . .
C18 C 0.04927(12) 0.8162(5) 0.4519(3) 0.0987(15) Uani 1 1 d . . .
H18 H 0.0262 0.7648 0.4522 0.118 Uiso 1 1 calc R . .
C19 C 0.05297(10) 0.9746(5) 0.4682(2) 0.0802(12) Uani 1 1 d . . .
H19 H 0.0324 1.0298 0.4788 0.096 Uiso 1 1 calc R . .
C20 C 0.10470(9) 0.8717(4) 0.6873(2) 0.0551(9) Uani 1 1 d . . .
C21 C 0.11461(9) 0.7196(4) 0.6705(2) 0.0588(9) Uani 1 1 d . . .
C22 C 0.08653(11) 0.6039(4) 0.6593(2) 0.0749(11) Uani 1 1 d . . .
H22 H 0.0930 0.5020 0.6486 0.090 Uiso 1 1 calc R . .
C23 C 0.04943(11) 0.6337(5) 0.6633(2) 0.0795(12) Uani 1 1 d . . .
C24 C 0.04033(9) 0.7845(5) 0.6800(2) 0.0772(11) Uani 1 1 d . . .
H24 H 0.0152 0.8056 0.6837 0.093 Uiso 1 1 calc R . .
C25 C 0.06721(10) 0.9058(4) 0.6915(2) 0.0610(10) Uani 1 1 d . . .
C26 C 0.15419(8) 0.6842(3) 0.6592(2) 0.0841(12) Uani 1 1 d . . .
H26A H 0.1546 0.5773 0.6410 0.126 Uiso 1 1 calc R . .
H26B H 0.1748 0.7003 0.7136 0.126 Uiso 1 1 calc R . .
H26C H 0.1584 0.7525 0.6156 0.126 Uiso 1 1 calc R . .
C27 C 0.05576(9) 1.0700(4) 0.7059(2) 0.0855(12) Uani 1 1 d . . .
H27A H 0.0720 1.1058 0.7623 0.128 Uiso 1 1 calc R . .
H27B H 0.0284 1.0724 0.7032 0.128 Uiso 1 1 calc R . .
H27C H 0.0596 1.1371 0.6615 0.128 Uiso 1 1 calc R . .
C28 C 0.01862(10) 0.5029(4) 0.6473(3) 0.1304(17) Uani 1 1 d . . .
H28A H 0.0270 0.4267 0.6933 0.196 Uiso 1 1 calc R . .
H28B H 0.0159 0.4536 0.5922 0.196 Uiso 1 1 calc R . .
H28C H -0.0064 0.5461 0.6464 0.196 Uiso 1 1 calc R . .
H1 H 0.1463(8) 1.175(3) 0.626(2) 0.093(14) Uiso 1 1 d . . .

loop_
_atom_site_aniso_label
_atom_site_aniso_U_11
_atom_site_aniso_U_22
_atom_site_aniso_U_33
_atom_site_aniso_U_23
_atom_site_aniso_U_13
_atom_site_aniso_U_12
S1 0.0592(5) 0.0713(6) 0.0776(7) -0.0048(6) 0.0142(5) 0.0001(5)
N1 0.0533(18) 0.068(2) 0.061(2) 0.0118(19) 0.0106(18) -0.0149(17)
N2 0.0480(16) 0.0573(18) 0.059(2) 0.0061(16) 0.0083(16) -0.0065(15)
C1 0.0400(17) 0.050(2) 0.056(2) 0.001(2) 0.0119(18) 0.0072(18)
C2 0.0493(19) 0.054(2) 0.065(3) 0.0058(19) 0.017(2) -0.0021(18)
C3 0.051(2) 0.066(2) 0.064(3) -0.012(2) 0.014(2) -0.0075(18)
C4 0.053(2) 0.082(2) 0.051(2) -0.005(2) 0.0098(18) 0.001(2)
C5 0.054(2) 0.067(2) 0.057(3) 0.004(2) 0.016(2) 0.0012(19)
C6 0.047(2) 0.045(2) 0.048(2) 0.0032(18) 0.0134(19) 0.0035(17)
C7 0.056(2) 0.047(2) 0.060(3) 0.0074(19) 0.021(2) 0.0006(18)
C8 0.063(2) 0.046(2) 0.058(3) 0.0032(18) 0.020(2) -0.0052(17)
C9 0.063(2) 0.070(2) 0.067(3) -0.001(2) 0.020(2) -0.0103(19)
C10 0.088(3) 0.077(3) 0.067(3) -0.004(2) 0.035(3) -0.022(2)
C11 0.109(3) 0.076(3) 0.056(3) 0.006(2) 0.027(3) -0.015(3)
C12 0.090(3) 0.067(2) 0.060(3) -0.004(2) 0.011(2) -0.003(2)
C13 0.059(2) 0.049(2) 0.055(2) -0.0027(18) 0.011(2) -0.0033(17)
C14 0.057(2) 0.064(2) 0.056(3) -0.0035(19) 0.010(2) -0.011(2)
C15 0.079(3) 0.066(3) 0.085(3) -0.011(2) 0.029(2) -0.010(2)
C16 0.093(3) 0.072(3) 0.102(4) -0.016(2) 0.024(3) -0.006(2)
C17 0.117(3) 0.064(3) 0.091(3) 0.003(3) 0.005(3) -0.021(3)
C18 0.087(3) 0.093(4) 0.100(4) 0.003(3) 0.007(3) -0.036(3)
C19 0.062(3) 0.089(3) 0.084(3) -0.008(2) 0.015(2) -0.015(2)
C20 0.055(2) 0.054(2) 0.056(3) 0.0038(19) 0.0167(19) -0.008(2)
C21 0.054(2) 0.059(2) 0.060(3) 0.008(2) 0.0138(18) 0.002(2)
C22 0.084(3) 0.055(2) 0.080(3) -0.004(2) 0.018(2) -0.009(2)
C23 0.077(3) 0.076(3) 0.083(3) -0.003(2) 0.021(2) -0.025(3)
C24 0.059(2) 0.090(3) 0.087(3) 0.001(2) 0.029(2) -0.010(2)
C25 0.057(2) 0.064(3) 0.062(3) 0.000(2) 0.019(2) -0.007(2)
C26 0.078(2) 0.073(3) 0.098(3) 0.004(2) 0.022(2) 0.0096(19)
C27 0.075(2) 0.083(3) 0.097(3) -0.009(2) 0.025(2) 0.006(2)
C28 0.110(3) 0.107(3) 0.169(5) -0.007(3) 0.037(3) -0.057(3)

loop_
_atom_type_symbol
_atom_type_description
_atom_type_scat_dispersion_real
_atom_type_scat_dispersion_imag
_atom_type_scat_source
C C 0.0033 0.0016 'International Tables Vol C Tables 4.2.6.8 and 6.1.1.4'
H H 0.0000 0.0000 'International Tables Vol C Tables 4.2.6.8 and 6.1.1.4'
N N 0.0061 0.0033 'International Tables Vol C Tables 4.2.6.8 and 6.1.1.4'
S S 0.1246 0.1234 'International Tables Vol C Tables 4.2.6.8 and 6.1.1.4'

loop_
_geom_angle_atom_site_label_1
_geom_angle_atom_site_label_2
_geom_angle_atom_site_label_3
_geom_angle
_geom_angle_site_symmetry_1
_geom_angle_site_symmetry_3
_geom_angle_publ_flag
C14 S1 C13 102.48(15) . . ?
C1 N1 C8 130.3(3) . . ?
C7 N2 C20 119.6(3) . . ?
N1 C1 C2 123.5(3) . . ?
N1 C1 C6 118.9(3) . . ?
C2 C1 C6 117.7(3) . . ?
C3 C2 C1 121.3(3) . . ?
C2 C3 C4 122.0(3) . . ?
C3 C4 C5 117.3(3) . . ?
C4 C5 C6 122.9(3) . . ?
C5 C6 C1 118.7(3) . . ?
C5 C6 C7 117.9(3) . . ?
C1 C6 C7 123.4(3) . . ?
N2 C7 C6 125.9(3) . . ?
C13 C8 C9 118.7(3) . . ?
C13 C8 N1 119.9(3) . . ?
C9 C8 N1 121.3(3) . . ?
C10 C9 C8 119.5(3) . . ?
C11 C10 C9 121.5(3) . . ?
C10 C11 C12 119.0(4) . . ?
C13 C12 C11 120.5(4) . . ?
C8 C13 C12 120.6(3) . . ?
C8 C13 S1 121.7(3) . . ?
C12 C13 S1 117.6(3) . . ?
C15 C14 C19 119.8(3) . . ?
C15 C14 S1 124.4(3) . . ?
C19 C14 S1 115.8(3) . . ?
C14 C15 C16 119.8(3) . . ?
C17 C16 C15 119.6(4) . . ?
C18 C17 C16 119.9(4) . . ?
C17 C18 C19 120.8(4) . . ?
C14 C19 C18 120.0(4) . . ?
C25 C20 C21 120.7(3) . . ?
C25 C20 N2 118.3(3) . . ?
C21 C20 N2 120.8(3) . . ?
C22 C21 C20 118.6(3) . . ?
C22 C21 C26 120.4(3) . . ?
C20 C21 C26 120.9(3) . . ?
C23 C22 C21 122.1(3) . . ?
C22 C23 C24 118.3(3) . . ?
C22 C23 C28 120.5(4) . . ?
C24 C23 C28 121.1(4) . . ?
C23 C24 C25 122.2(3) . . ?
C24 C25 C20 118.1(3) . . ?
C24 C25 C27 120.8(3) . . ?
C20 C25 C27 121.1(3) . . ?

loop_
_geom_bond_atom_site_label_1
_geom_bond_atom_site_label_2
_geom_bond_distance
_geom_bond_site_symmetry_2
_geom_bond_publ_flag
S1 C14 1.771(3) . ?
S1 C13 1.774(3) . ?
N1 C1 1.378(4) . ?
N1 C8 1.402(4) . ?
N2 C7 1.259(3) . ?
N2 C20 1.422(3) . ?
C1 C2 1.394(4) . ?
C1 C6 1.419(4) . ?
C2 C3 1.358(4) . ?
C3 C4 1.376(4) . ?
C4 C5 1.378(3) . ?
C5 C6 1.380(4) . ?
C6 C7 1.460(3) . ?
C8 C13 1.380(4) . ?
C8 C9 1.402(3) . ?
C9 C10 1.384(4) . ?
C10 C11 1.364(4) . ?
C11 C12 1.384(4) . ?
C12 C13 1.384(4) . ?
C14 C15 1.371(4) . ?
C14 C19 1.373(3) . ?
C15 C16 1.393(4) . ?
C16 C17 1.379(4) . ?
C17 C18 1.351(4) . ?
C18 C19 1.377(4) . ?
C20 C25 1.386(3) . ?
C20 C21 1.394(4) . ?
C21 C22 1.375(4) . ?
C21 C26 1.506(3) . ?
C22 C23 1.364(4) . ?
C23 C24 1.375(4) . ?
C23 C28 1.528(4) . ?
C24 C25 1.382(4) . ?
C25 C27 1.499(4) . ?

loop_
_cod_related_entry_id
_cod_related_entry_database
_cod_related_entry_code
1 ChemSpider 30652828
